data_7214914
loop_
_publ_author_name
'Zhang, Jun'
'Xue, Yun-Shan'
'Li, Yi-Zhi'
'Du, Hong-Bin'
'You, Xiao-Zeng'

_publ_section_title
;
 Four cluster-based coordination polymers built on a semirigid tripod
 tricarboxylate ligand
;
_journal_issue 23
_journal_name_full CrystEngComm
_journal_page_first 8215
_journal_paper_doi 10.1039/c2ce26327k
_journal_volume 14
_journal_year 2012
_chemical_formula_moiety '2(C36 H34 Cl Co2 N O12), 4(C3 H7 N O), 3(O)'
_chemical_formula_sum 'C84 H106 Cl2 Co4 N6 O29'
_chemical_formula_weight 1992.29
_chemical_name_systematic
;
?
;
_space_group_IT_number 14
_symmetry_cell_setting monoclinic
_symmetry_space_group_name_Hall '-P 2ybc'
_symmetry_space_group_name_H-M 'P 1 21/c 1'
_atom_sites_solution_hydrogens geom
_atom_sites_solution_primary direct
_atom_sites_solution_secondary difmap
_audit_creation_method SHELXL-97
_cell_angle_alpha 90.00
_cell_angle_beta 92.067(3)
_cell_angle_gamma 90.00
_cell_formula_units_Z 2
_cell_length_a 8.6360(6)
_cell_length_b 35.5231(14)
_cell_length_c 17.7388(12)
_cell_measurement_reflns_used 5271
_cell_measurement_temperature 291(2)
_cell_measurement_theta_max 21.728
_cell_measurement_theta_min 2.260
_cell_volume 5438.3(6)
_computing_cell_refinement SMART
_computing_data_collection 'SMART (Bruker, 2000)'
_computing_data_reduction 'SAINT (Bruker, 2000)'
_computing_molecular_graphics SHELXTL
_computing_publication_material SHELXTL
_computing_structure_refinement SHELXTL
_computing_structure_solution 'SHELXTL (Bruker, 2000)'
_diffrn_ambient_temperature 291(2)
_diffrn_measured_fraction_theta_full 0.994
_diffrn_measured_fraction_theta_max 0.994
_diffrn_measurement_device_type 'Bruker Smart Apex CCD'
_diffrn_measurement_method 'phi and omega scans'
_diffrn_radiation_monochromator graphite
_diffrn_radiation_source 'sealed tube'
_diffrn_radiation_type MoK\a
_diffrn_radiation_wavelength 0.71073
_diffrn_reflns_av_R_equivalents 0.0343
_diffrn_reflns_av_sigmaI/netI 0.0533
_diffrn_reflns_limit_h_max 10
_diffrn_reflns_limit_h_min -9
_diffrn_reflns_limit_k_max 36
_diffrn_reflns_limit_k_min -43
_diffrn_reflns_limit_l_max 21
_diffrn_reflns_limit_l_min -21
_diffrn_reflns_number 29707
_diffrn_reflns_theta_full 26.00
_diffrn_reflns_theta_max 26.00
_diffrn_reflns_theta_min 2.07
_exptl_absorpt_coefficient_mu 0.719
_exptl_absorpt_correction_T_max 0.8699
_exptl_absorpt_correction_T_min 0.8245
_exptl_absorpt_correction_type multi-scan
_exptl_absorpt_process_details 'SADABS; Bruker, 2000'
_exptl_crystal_colour blue
_exptl_crystal_density_diffrn 1.217
_exptl_crystal_density_method 'not measured'
_exptl_crystal_description block
_exptl_crystal_F_000 2064.0
_exptl_crystal_size_max 0.28
_exptl_crystal_size_mid 0.22
_exptl_crystal_size_min 0.20
_refine_diff_density_max 0.322
_refine_diff_density_min -0.376
_refine_diff_density_rms 0.050
_refine_ls_extinction_method none
_refine_ls_goodness_of_fit_ref 1.100
_refine_ls_hydrogen_treatment constr
_refine_ls_matrix_type full
_refine_ls_number_parameters 613
_refine_ls_number_reflns 10610
_refine_ls_number_restraints 0
_refine_ls_restrained_S_all 1.100
_refine_ls_R_factor_all 0.0739
_refine_ls_R_factor_gt 0.0504
_refine_ls_shift/su_max 0.000
_refine_ls_shift/su_mean 0.000
_refine_ls_structure_factor_coef Fsqd
_refine_ls_weighting_details 'calc w=1/[\s^2^(Fo^2^)+(0.0356P)^2^+1.6548P] where P=(Fo^2^+2Fc^2^)/3'
_refine_ls_weighting_scheme calc
_refine_ls_wR_factor_gt 0.0915
_refine_ls_wR_factor_ref 0.0956
_reflns_number_gt 8001
_reflns_number_total 10610
_reflns_threshold_expression >2sigma(I)
_cod_data_source_file c2ce26327k.txt
_cod_data_source_block 4
_cod_depositor_comments
;
The following automatic conversions were performed:

'_symmetry_cell_setting' value 'Monoclinic' changed to 'monoclinic'
according to
/usr/data/users/saulius/automatic-downloads/retrospective/RSC/lib/dictionaries/cif_core.dic
dictionary named 'cif_core.dic' version 2.4.2 from 2011-04-26.

Automatic conversion script
Id: cif_fix_values 2281 2013-09-26 08:29:07Z andrius 
;
_cod_original_sg_symbol_H-M 'P 21/c'
_cod_database_code 7214914

loop_
_symmetry_equiv_pos_as_xyz
'x, y, z'
'-x, y+1/2, -z+1/2'
'-x, -y, -z'
'x, -y-1/2, z-1/2'

loop_
_atom_site_label
_atom_site_type_symbol
_atom_site_fract_x
_atom_site_fract_y
_atom_site_fract_z
_atom_site_U_iso_or_equiv
_atom_site_adp_type
_atom_site_occupancy
_atom_site_symmetry_multiplicity
_atom_site_calc_flag
_atom_site_refinement_flags
C1 C 0.2785(3) 0.75162(7) 0.46773(16) 0.0349(6) Uani 1 1 d .
C2 C 0.2766(3) 0.79375(7) 0.47690(16) 0.0349(6) Uani 1 1 d .
C3 C 0.1495(3) 0.80991(7) 0.51077(16) 0.0356(6) Uani 1 1 d .
H3 H 0.0671 0.7950 0.5252 0.043 Uiso 1 1 calc R
C4 C 0.1475(3) 0.84857(7) 0.52278(16) 0.0364(6) Uani 1 1 d .
H4 H 0.0632 0.8598 0.5450 0.044 Uiso 1 1 calc R
C5 C 0.2710(3) 0.87025(7) 0.50154(16) 0.0348(6) Uani 1 1 d .
C6 C 0.3969(3) 0.85417(7) 0.46686(15) 0.0331(6) Uani 1 1 d .
H6 H 0.4785 0.8690 0.4513 0.040 Uiso 1 1 calc R
C7 C 0.3984(3) 0.81608(7) 0.45607(17) 0.0363(6) Uani 1 1 d .
H7 H 0.4833 0.8050 0.4342 0.044 Uiso 1 1 calc R
C8 C 0.3808(3) 0.93289(7) 0.49994(15) 0.0294(5) Uani 1 1 d .
H8A H 0.4057 0.9307 0.4472 0.035 Uiso 1 1 calc R
H8B H 0.4728 0.9272 0.5308 0.035 Uiso 1 1 calc R
C9 C 0.3236(3) 0.97174(7) 0.51657(14) 0.0290(5) Uani 1 1 d .
C10 C 0.3559(3) 0.98858(7) 0.58614(14) 0.0300(5) Uani 1 1 d .
C11 C 0.2980(3) 1.02479(7) 0.60149(15) 0.0317(6) Uani 1 1 d .
C12 C 0.2158(3) 1.04518(6) 0.54335(14) 0.0255(5) Uani 1 1 d .
C13 C 0.1758(3) 1.02717(7) 0.47530(14) 0.0287(5) Uani 1 1 d .
C14 C 0.2311(3) 0.99030(7) 0.46127(14) 0.0270(5) Uani 1 1 d .
C15 C 0.1881(3) 0.97110(7) 0.38785(14) 0.0294(5) Uani 1 1 d .
H15A H 0.1302 0.9487 0.3976 0.044 Uiso 1 1 calc R
H15B H 0.2806 0.9646 0.3624 0.044 Uiso 1 1 calc R
H15C H 0.1261 0.9878 0.3567 0.044 Uiso 1 1 calc R
C16 C 0.4494(3) 0.96820(8) 0.64701(15) 0.0361(6) Uani 1 1 d .
H16B H 0.4521 0.9418 0.6355 0.054 Uiso 1 1 calc R
H16C H 0.4024 0.9719 0.6947 0.054 Uiso 1 1 calc R
H16A H 0.5531 0.9780 0.6495 0.054 Uiso 1 1 calc R
C17 C 0.1745(3) 1.08622(6) 0.55396(15) 0.0276(5) Uani 1 1 d .
H17A H 0.2161 1.1009 0.5139 0.041 Uiso 1 1 calc R
H17B H 0.2173 1.0949 0.6015 0.041 Uiso 1 1 calc R
H17C H 0.0638 1.0889 0.5531 0.041 Uiso 1 1 calc R
C18 C 0.0667(3) 1.04601(7) 0.42039(15) 0.0322(6) Uani 1 1 d .
H18A H -0.0075 1.0279 0.3997 0.039 Uiso 1 1 calc R
H18B H 0.0105 1.0658 0.4452 0.039 Uiso 1 1 calc R
C19 C 0.0732(3) 1.08091(7) 0.30658(14) 0.0299(6) Uani 1 1 d .
C20 C 0.1573(3) 1.09406(7) 0.24659(16) 0.0345(6) Uani 1 1 d .
H20 H 0.2621 1.0883 0.2447 0.041 Uiso 1 1 calc R
C21 C 0.0885(3) 1.11550(7) 0.18981(15) 0.0319(6) Uani 1 1 d .
H21 H 0.1468 1.1243 0.1504 0.038 Uiso 1 1 calc R
C22 C -0.0684(3) 1.12390(7) 0.19181(14) 0.0297(6) Uani 1 1 d .
C23 C -0.1525(3) 1.11011(7) 0.25076(14) 0.0318(6) Uani 1 1 d .
H23 H -0.2582 1.1150 0.2518 0.038 Uiso 1 1 calc R
C24 C -0.0831(3) 1.08942(7) 0.30743(16) 0.0335(6) Uani 1 1 d .
H24 H -0.1415 1.0810 0.3471 0.040 Uiso 1 1 calc R
C25 C -0.1418(3) 1.14791(7) 0.13049(14) 0.0313(6) Uani 1 1 d .
C26 C 0.3189(3) 1.04151(7) 0.67797(14) 0.0291(5) Uani 1 1 d .
H26A H 0.2283 1.0562 0.6897 0.035 Uiso 1 1 calc R
H26B H 0.3310 1.0217 0.7153 0.035 Uiso 1 1 calc R
C27 C 0.4856(3) 1.08499(8) 0.74504(16) 0.0355(6) Uani 1 1 d .
C28 C 0.6179(3) 1.10797(7) 0.74642(15) 0.0320(6) Uani 1 1 d .
H28 H 0.6827 1.1084 0.7057 0.038 Uiso 1 1 calc R
C29 C 0.6499(3) 1.12986(7) 0.80913(15) 0.0332(6) Uani 1 1 d .
H29 H 0.7361 1.1456 0.8098 0.040 Uiso 1 1 calc R
C30 C 0.5572(3) 1.12907(7) 0.87130(16) 0.0373(6) Uani 1 1 d .
C31 C 0.4266(3) 1.10607(8) 0.86996(15) 0.0363(6) Uani 1 1 d .
H31 H 0.3634 1.1053 0.9113 0.044 Uiso 1 1 calc R
C32 C 0.3911(3) 1.08438(7) 0.80716(15) 0.0362(6) Uani 1 1 d .
H32 H 0.3033 1.0692 0.8062 0.043 Uiso 1 1 calc R
C33 C 0.5881(3) 1.15250(7) 0.93951(16) 0.0338(6) Uani 1 1 d .
C34 C 0.6490(3) 0.77149(8) 0.57512(15) 0.0346(6) Uani 1 1 d .
H34 H 0.5930 0.7493 0.5683 0.042 Uiso 1 1 calc R
C35 C 0.4532(3) 0.79373(8) 0.66256(16) 0.0374(6) Uani 1 1 d .
H35A H 0.4785 0.7814 0.7096 0.056 Uiso 1 1 calc R
H35B H 0.3841 0.7781 0.6327 0.056 Uiso 1 1 calc R
H35C H 0.4040 0.8174 0.6721 0.056 Uiso 1 1 calc R
C36 C 0.6677(3) 0.83733(7) 0.63497(16) 0.0384(7) Uani 1 1 d .
H36A H 0.7582 0.8344 0.6675 0.058 Uiso 1 1 calc R
H36B H 0.5963 0.8541 0.6580 0.058 Uiso 1 1 calc R
H36C H 0.6972 0.8476 0.5875 0.058 Uiso 1 1 calc R
C37 C 0.0557(3) 0.73566(7) 0.66131(15) 0.0311(6) Uani 1 1 d .
H37 H -0.0040 0.7495 0.6265 0.037 Uiso 1 1 calc R
C38 C 0.2065(3) 0.73311(8) 0.78739(16) 0.0387(7) Uani 1 1 d .
H38A H 0.2409 0.7100 0.7654 0.058 Uiso 1 1 calc R
H38B H 0.1623 0.7279 0.8352 0.058 Uiso 1 1 calc R
H38C H 0.2930 0.7499 0.7946 0.058 Uiso 1 1 calc R
C39 C 0.0187(3) 0.78690(8) 0.75950(16) 0.0380(7) Uani 1 1 d .
H39A H -0.0110 0.8013 0.7155 0.057 Uiso 1 1 calc R
H39B H 0.0931 0.8009 0.7897 0.057 Uiso 1 1 calc R
H39C H -0.0710 0.7820 0.7883 0.057 Uiso 1 1 calc R
C40 C 0.8872(3) 0.65459(7) 0.73854(17) 0.0368(6) Uani 1 1 d .
H40 H 0.8696 0.6548 0.6865 0.044 Uiso 1 1 calc R
C41 C 0.6873(3) 0.70576(8) 0.74917(17) 0.0400(7) Uani 1 1 d .
H41A H 0.6896 0.7034 0.6953 0.060 Uiso 1 1 calc R
H41B H 0.7083 0.7314 0.7633 0.060 Uiso 1 1 calc R
H41C H 0.5868 0.6987 0.7658 0.060 Uiso 1 1 calc R
C42 C 0.8341(3) 0.68130(8) 0.86815(15) 0.0380(6) Uani 1 1 d .
H42A H 0.8277 0.6561 0.8876 0.057 Uiso 1 1 calc R
H42B H 0.7567 0.6967 0.8904 0.057 Uiso 1 1 calc R
H42C H 0.9350 0.6914 0.8802 0.057 Uiso 1 1 calc R
Cl1 Cl 0.64337(7) 0.690523(18) 0.34582(4) 0.03559(15) Uani 1 1 d .
Co1 Co 0.43147(4) 0.685036(10) 0.42420(2) 0.03309(10) Uani 1 1 d .
Co2 Co 0.07381(4) 0.686225(10) 0.52101(2) 0.03441(10) Uani 1 1 d .
N1 N 0.5927(2) 0.80011(6) 0.62245(12) 0.0318(5) Uani 1 1 d .
N2 N 0.0881(3) 0.75089(6) 0.73639(13) 0.0357(5) Uani 1 1 d .
N3 N 0.8075(3) 0.68062(6) 0.78519(13) 0.0371(5) Uani 1 1 d .
O1 O 0.4003(2) 0.73889(5) 0.44111(10) 0.0343(4) Uani 1 1 d .
O2 O 0.1685(2) 0.73269(5) 0.48291(10) 0.0341(4) Uani 1 1 d .
O3 O 0.25720(19) 0.90792(5) 0.51737(10) 0.0295(4) Uani 1 1 d .
O4 O 0.15555(19) 1.06142(5) 0.36178(9) 0.0277(4) Uani 1 1 d .
O5 O -0.0616(2) 1.15836(5) 0.07929(10) 0.0320(4) Uani 1 1 d .
O6 O -0.2827(2) 1.15641(5) 0.13851(10) 0.0311(4) Uani 1 1 d .
O7 O 0.45583(19) 1.06556(5) 0.68044(9) 0.0285(4) Uani 1 1 d .
O8 O 0.7141(2) 1.16747(5) 0.94660(10) 0.0349(4) Uani 1 1 d .
O9 O 0.5006(2) 1.15980(5) 0.98879(11) 0.0415(5) Uani 1 1 d .
O10 O 0.7688(2) 0.77572(5) 0.54376(10) 0.0402(5) Uani 1 1 d .
O11 O 0.1076(2) 0.70410(5) 0.64316(10) 0.0353(4) Uani 1 1 d .
O12 O 0.9800(2) 0.63169(5) 0.76805(11) 0.0374(4) Uani 1 1 d .
O1W O 0.0292(2) 0.62850(5) 0.57233(10) 0.0327(4) Uani 1 1 d .
O2W O -0.1382(2) 0.70578(5) 0.49588(11) 0.0391(5) Uani 1 1 d .
O3W O 0.9998(7) 0.49453(16) 0.3130(3) 0.0363(14) Uani 0.30 1 d P
O4W O 0.4219(7) 0.51688(19) 0.3653(4) 0.0388(15) Uani 0.30 1 d P
O5W O 0.5006(7) 0.57733(16) 0.4489(3) 0.0330(14) Uani 0.30 1 d P
O6W O 0.8413(7) 0.43676(16) 0.4348(3) 0.0362(14) Uani 0.30 1 d P
O7W O 0.2290(7) 0.04381(17) 0.0292(4) 0.0397(15) Uani 0.30 1 d P

loop_
_atom_site_aniso_label
_atom_site_aniso_U_11
_atom_site_aniso_U_22
_atom_site_aniso_U_33
_atom_site_aniso_U_23
_atom_site_aniso_U_13
_atom_site_aniso_U_12
C1 0.0386(16) 0.0269(13) 0.0381(16) -0.0002(11) -0.0165(12) 0.0080(12)
C2 0.0296(14) 0.0256(13) 0.0485(17) 0.0017(12) -0.0133(12) -0.0018(10)
C3 0.0336(14) 0.0248(13) 0.0472(17) -0.0045(12) -0.0155(12) 0.0036(11)
C4 0.0332(14) 0.0307(14) 0.0455(17) 0.0051(12) 0.0060(12) 0.0037(11)
C5 0.0346(14) 0.0288(14) 0.0409(16) 0.0021(11) -0.0020(12) 0.0014(11)
C6 0.0311(14) 0.0308(13) 0.0376(15) -0.0024(11) 0.0054(11) -0.0019(11)
C7 0.0331(14) 0.0275(13) 0.0476(17) 0.0060(12) -0.0108(12) -0.0011(11)
C8 0.0268(12) 0.0271(13) 0.0345(14) -0.0015(11) 0.0012(10) -0.0020(10)
C9 0.0334(13) 0.0329(13) 0.0208(12) 0.0054(10) 0.0011(10) -0.0006(11)
C10 0.0246(12) 0.0360(14) 0.0290(14) -0.0016(11) -0.0061(10) 0.0035(10)
C11 0.0352(14) 0.0316(14) 0.0283(14) 0.0062(11) 0.0011(11) 0.0009(11)
C12 0.0292(13) 0.0229(12) 0.0247(13) 0.0008(9) 0.0050(10) 0.0001(9)
C13 0.0262(12) 0.0327(13) 0.0274(13) -0.0045(10) 0.0020(10) 0.0005(10)
C14 0.0225(12) 0.0251(12) 0.0328(14) -0.0047(10) -0.0086(10) -0.0016(9)
C15 0.0313(13) 0.0287(13) 0.0278(13) -0.0015(10) -0.0050(10) 0.0029(10)
C16 0.0254(13) 0.0421(15) 0.0390(16) -0.0064(12) -0.0236(11) 0.0066(11)
C17 0.0307(13) 0.0177(11) 0.0350(14) 0.0018(10) 0.0091(11) 0.0003(9)
C18 0.0319(14) 0.0278(13) 0.0368(15) -0.0029(11) -0.0006(11) 0.0010(10)
C19 0.0291(13) 0.0311(13) 0.0293(14) -0.0127(11) -0.0020(10) -0.0056(10)
C20 0.0322(14) 0.0307(14) 0.0411(16) -0.0087(12) 0.0066(12) -0.0088(11)
C21 0.0315(14) 0.0351(14) 0.0294(14) -0.0085(11) 0.0047(11) -0.0086(11)
C22 0.0312(13) 0.0322(13) 0.0255(13) -0.0102(10) -0.0004(10) -0.0117(11)
C23 0.0293(13) 0.0354(14) 0.0302(14) -0.0055(11) -0.0047(10) -0.0158(11)
C24 0.0324(14) 0.0318(14) 0.0367(15) -0.0006(11) 0.0058(11) 0.0013(11)
C25 0.0343(14) 0.0332(14) 0.0262(14) -0.0063(11) -0.0005(11) -0.0099(11)
C26 0.0299(13) 0.0252(13) 0.0322(14) 0.0000(10) 0.0019(10) 0.0029(10)
C27 0.0344(14) 0.0383(15) 0.0329(15) 0.0038(12) -0.0115(11) 0.0003(11)
C28 0.0282(13) 0.0295(13) 0.0372(15) 0.0159(11) -0.0140(11) 0.0059(10)
C29 0.0384(14) 0.0284(13) 0.0318(15) 0.0149(11) -0.0149(11) 0.0044(11)
C30 0.0423(16) 0.0319(14) 0.0362(16) 0.0033(11) -0.0193(12) -0.0041(12)
C31 0.0393(15) 0.0392(15) 0.0289(14) 0.0082(12) -0.0174(11) -0.0103(12)
C32 0.0424(16) 0.0322(14) 0.0334(15) -0.0044(11) -0.0067(12) -0.0008(12)
C33 0.0420(16) 0.0194(12) 0.0399(16) 0.0047(11) -0.0007(13) 0.0081(11)
C34 0.0282(13) 0.0386(15) 0.0365(15) -0.0161(12) -0.0063(11) 0.0015(11)
C35 0.0368(15) 0.0406(15) 0.0349(15) -0.0032(12) 0.0036(12) 0.0139(12)
C36 0.0406(15) 0.0332(14) 0.0395(16) -0.0110(12) -0.0242(12) -0.0033(12)
C37 0.0359(14) 0.0214(12) 0.0360(15) 0.0098(10) 0.0007(11) -0.0146(11)
C38 0.0439(16) 0.0319(14) 0.0387(16) -0.0179(12) -0.0200(13) 0.0168(12)
C39 0.0340(14) 0.0405(15) 0.0403(16) 0.0127(13) 0.0134(12) 0.0133(12)
C40 0.0385(15) 0.0295(14) 0.0420(16) -0.0029(12) -0.0029(12) -0.0094(12)
C41 0.0381(15) 0.0422(16) 0.0385(16) 0.0055(13) -0.0138(12) 0.0003(12)
C42 0.0363(15) 0.0414(16) 0.0361(15) 0.0134(12) -0.0033(12) 0.0091(12)
Cl1 0.0358(3) 0.0325(3) 0.0391(4) 0.0068(3) 0.0092(3) 0.0112(3)
Co1 0.03281(19) 0.03055(19) 0.0362(2) 0.00096(15) 0.00556(15) 0.00101(15)
Co2 0.0395(2) 0.03168(19) 0.0330(2) 0.00048(16) 0.01479(16) 0.00752(16)
N1 0.0271(11) 0.0368(12) 0.0305(12) -0.0061(9) -0.0139(9) 0.0046(9)
N2 0.0323(12) 0.0398(13) 0.0355(13) 0.0104(10) 0.0058(10) 0.0135(10)
N3 0.0404(13) 0.0304(12) 0.0400(13) 0.0051(10) -0.0037(10) -0.0054(10)
O1 0.0373(10) 0.0320(10) 0.0327(10) -0.0001(8) -0.0118(8) -0.0018(8)
O2 0.0351(10) 0.0291(9) 0.0365(10) 0.0021(8) -0.0195(8) 0.0023(8)
O3 0.0260(9) 0.0315(9) 0.0319(10) -0.0013(7) 0.0120(7) -0.0002(7)
O4 0.0284(9) 0.0279(9) 0.0270(9) -0.0174(7) 0.0017(7) -0.0043(7)
O5 0.0337(10) 0.0306(9) 0.0320(10) 0.0034(8) 0.0049(8) -0.0030(7)
O6 0.0316(10) 0.0302(9) 0.0320(10) -0.0070(7) 0.0079(8) -0.0083(7)
O7 0.0297(9) 0.0253(9) 0.0304(10) 0.0062(7) -0.0003(7) 0.0059(7)
O8 0.0338(10) 0.0364(10) 0.0330(10) -0.0067(8) -0.0188(8) 0.0099(8)
O9 0.0492(12) 0.0387(11) 0.0367(11) -0.0098(9) 0.0015(9) 0.0011(9)
O10 0.0457(12) 0.0432(11) 0.0320(10) -0.0233(9) 0.0032(9) -0.0195(9)
O11 0.0316(10) 0.0367(11) 0.0364(11) 0.0004(8) -0.0148(8) 0.0083(8)
O12 0.0355(10) 0.0329(10) 0.0429(11) 0.0043(8) -0.0099(8) -0.0178(8)
O1W 0.0325(9) 0.0310(10) 0.0356(10) 0.0043(8) 0.0128(8) 0.0116(7)
O2W 0.0365(10) 0.0329(10) 0.0465(12) 0.0056(9) -0.0172(9) -0.0070(8)
O3W 0.048(4) 0.030(3) 0.031(3) -0.009(3) 0.000(3) -0.012(3)
O4W 0.028(3) 0.055(4) 0.033(3) 0.005(3) -0.007(3) 0.011(3)
O5W 0.039(3) 0.027(3) 0.034(3) 0.013(3) 0.010(3) 0.009(3)
O6W 0.045(4) 0.028(3) 0.035(3) 0.000(3) -0.008(3) -0.010(3)
O7W 0.038(4) 0.037(3) 0.043(4) -0.012(3) -0.010(3) 0.023(3)

loop_
_atom_type_symbol
_atom_type_description
_atom_type_scat_dispersion_real
_atom_type_scat_dispersion_imag
_atom_type_scat_source
C C 0.0033 0.0016 'International Tables Vol C Tables 4.2.6.8 and 6.1.1.4'
H H 0.0000 0.0000 'International Tables Vol C Tables 4.2.6.8 and 6.1.1.4'
N N 0.0061 0.0033 'International Tables Vol C Tables 4.2.6.8 and 6.1.1.4'
O O 0.0106 0.0060 'International Tables Vol C Tables 4.2.6.8 and 6.1.1.4'
Co Co 0.3494 0.9721 'International Tables Vol C Tables 4.2.6.8 and 6.1.1.4'
Cl Cl 0.1484 0.1585 'International Tables Vol C Tables 4.2.6.8 and 6.1.1.4'

loop_
_geom_angle_atom_site_label_1
_geom_angle_atom_site_label_2
_geom_angle_atom_site_label_3
_geom_angle
_geom_angle_site_symmetry_1
_geom_angle_site_symmetry_3
O2 C1 O1 124.3(2) . .
O2 C1 C2 121.3(2) . .
O1 C1 C2 114.3(2) . .
C7 C2 C3 119.9(2) . .
C7 C2 C1 122.1(3) . .
C3 C2 C1 117.9(2) . .
C4 C3 C2 119.2(3) . .
C4 C3 H3 120.4 . .
C2 C3 H3 120.4 . .
C5 C4 C3 119.7(3) . .
C5 C4 H4 120.1 . .
C3 C4 H4 120.1 . .
O3 C5 C4 114.5(2) . .
O3 C5 C6 124.4(2) . .
C4 C5 C6 121.1(2) . .
C7 C6 C5 118.7(2) . .
C7 C6 H6 120.7 . .
C5 C6 H6 120.7 . .
C6 C7 C2 121.4(3) . .
C6 C7 H7 119.3 . .
C2 C7 H7 119.3 . .
O3 C8 C9 105.94(19) . .
O3 C8 H8A 110.5 . .
C9 C8 H8A 110.5 . .
O3 C8 H8B 110.5 . .
C9 C8 H8B 110.5 . .
H8A C8 H8B 108.7 . .
C10 C9 C14 120.6(2) . .
C10 C9 C8 120.9(2) . .
C14 C9 C8 118.5(2) . .
C9 C10 C11 120.1(2) . .
C9 C10 C16 120.9(2) . .
C11 C10 C16 118.9(2) . .
C10 C11 C12 119.6(2) . .
C10 C11 C26 120.6(2) . .
C12 C11 C26 119.8(2) . .
C13 C12 C11 119.5(2) . .
C13 C12 C17 119.7(2) . .
C11 C12 C17 120.8(2) . .
C12 C13 C14 120.0(2) . .
C12 C13 C18 119.3(2) . .
C14 C13 C18 120.6(2) . .
C9 C14 C13 119.8(2) . .
C9 C14 C15 120.5(2) . .
C13 C14 C15 119.7(2) . .
C14 C15 H15A 109.5 . .
C14 C15 H15B 109.5 . .
H15A C15 H15B 109.5 . .
C14 C15 H15C 109.5 . .
H15A C15 H15C 109.5 . .
H15B C15 H15C 109.5 . .
C10 C16 H16B 109.5 . .
C10 C16 H16C 109.5 . .
H16B C16 H16C 109.5 . .
C10 C16 H16A 109.5 . .
H16B C16 H16A 109.5 . .
H16C C16 H16A 109.5 . .
C12 C17 H17A 109.5 . .
C12 C17 H17B 109.5 . .
H17A C17 H17B 109.5 . .
C12 C17 H17C 109.5 . .
H17A C17 H17C 109.5 . .
H17B C17 H17C 109.5 . .
O4 C18 C13 107.8(2) . .
O4 C18 H18A 110.1 . .
C13 C18 H18A 110.1 . .
O4 C18 H18B 110.1 . .
C13 C18 H18B 110.1 . .
H18A C18 H18B 108.5 . .
O4 C19 C24 125.6(2) . .
O4 C19 C20 116.3(2) . .
C24 C19 C20 118.1(3) . .
C21 C20 C19 121.4(3) . .
C21 C20 H20 119.3 . .
C19 C20 H20 119.3 . .
C20 C21 C22 119.7(2) . .
C20 C21 H21 120.2 . .
C22 C21 H21 120.2 . .
C23 C22 C21 118.8(3) . .
C23 C22 C25 121.9(2) . .
C21 C22 C25 119.3(2) . .
C24 C23 C22 121.2(3) . .
C24 C23 H23 119.4 . .
C22 C23 H23 119.4 . .
C23 C24 C19 120.8(2) . .
C23 C24 H24 119.6 . .
C19 C24 H24 119.6 . .
O5 C25 O6 125.8(3) . .
O5 C25 C22 118.4(2) . .
O6 C25 C22 115.8(2) . .
O7 C26 C11 109.5(2) . .
O7 C26 H26A 109.8 . .
C11 C26 H26A 109.8 . .
O7 C26 H26B 109.8 . .
C11 C26 H26B 109.8 . .
H26A C26 H26B 108.2 . .
O7 C27 C32 124.2(2) . .
O7 C27 C28 116.2(2) . .
C32 C27 C28 119.6(3) . .
C29 C28 C27 118.9(3) . .
C29 C28 H28 120.6 . .
C27 C28 H28 120.6 . .
C28 C29 C30 121.7(3) . .
C28 C29 H29 119.1 . .
C30 C29 H29 119.1 . .
C29 C30 C31 119.3(3) . .
C29 C30 C33 123.0(3) . .
C31 C30 C33 117.7(3) . .
C32 C31 C30 119.8(3) . .
C32 C31 H31 120.1 . .
C30 C31 H31 120.1 . .
C31 C32 C27 120.7(3) . .
C31 C32 H32 119.7 . .
C27 C32 H32 119.7 . .
O9 C33 O8 114.5(3) . .
O9 C33 C30 127.8(3) . .
O8 C33 C30 117.6(3) . .
O10 C34 N1 120.3(2) . .
O10 C34 H34 119.8 . .
N1 C34 H34 119.8 . .
N1 C35 H35A 109.5 . .
N1 C35 H35B 109.5 . .
H35A C35 H35B 109.5 . .
N1 C35 H35C 109.5 . .
H35A C35 H35C 109.5 . .
H35B C35 H35C 109.5 . .
N1 C36 H36A 109.5 . .
N1 C36 H36B 109.5 . .
H36A C36 H36B 109.5 . .
N1 C36 H36C 109.5 . .
H36A C36 H36C 109.5 . .
H36B C36 H36C 109.5 . .
O11 C37 N2 120.6(2) . .
O11 C37 H37 119.7 . .
N2 C37 H37 119.7 . .
N2 C38 H38A 109.5 . .
N2 C38 H38B 109.5 . .
H38A C38 H38B 109.5 . .
N2 C38 H38C 109.5 . .
H38A C38 H38C 109.5 . .
H38B C38 H38C 109.5 . .
N2 C39 H39A 109.5 . .
N2 C39 H39B 109.5 . .
H39A C39 H39B 109.5 . .
N2 C39 H39C 109.5 . .
H39A C39 H39C 109.5 . .
H39B C39 H39C 109.5 . .
O12 C40 N3 119.6(3) . .
O12 C40 H40 120.2 . .
N3 C40 H40 120.2 . .
N3 C41 H41A 109.5 . .
N3 C41 H41B 109.5 . .
H41A C41 H41B 109.5 . .
N3 C41 H41C 109.5 . .
H41A C41 H41C 109.5 . .
H41B C41 H41C 109.5 . .
N3 C42 H42A 109.5 . .
N3 C42 H42B 109.5 . .
H42A C42 H42B 109.5 . .
N3 C42 H42C 109.5 . .
H42A C42 H42C 109.5 . .
H42B C42 H42C 109.5 . .
O9 Co1 O6 113.74(8) 2_646 2_545
O9 Co1 O1 112.63(8) 2_646 .
O6 Co1 O1 120.33(7) 2_545 .
O9 Co1 Cl1 107.58(7) 2_646 .
O6 Co1 Cl1 102.51(5) 2_545 .
O1 Co1 Cl1 97.13(6) . .
O2 Co2 O2W 91.17(7) . .
O2 Co2 O8 89.47(7) . 2_646
O2W Co2 O8 176.27(8) . 2_646
O2 Co2 O5 96.69(7) . 2_545
O2W Co2 O5 87.46(8) . 2_545
O8 Co2 O5 96.12(7) 2_646 2_545
O2 Co2 O11 93.00(7) . .
O2W Co2 O11 101.64(7) . .
O8 Co2 O11 74.65(7) 2_646 .
O5 Co2 O11 166.58(7) 2_545 .
O2 Co2 O1W 165.19(7) . .
O2W Co2 O1W 103.63(7) . .
O8 Co2 O1W 75.73(7) 2_646 .
O5 Co2 O1W 84.70(7) 2_545 .
O11 Co2 O1W 83.58(7) . .
C34 N1 C35 119.5(2) . .
C34 N1 C36 124.8(2) . .
C35 N1 C36 115.8(2) . .
C37 N2 C39 120.7(2) . .
C37 N2 C38 120.4(2) . .
C39 N2 C38 118.5(2) . .
C40 N3 C42 121.6(2) . .
C40 N3 C41 118.6(2) . .
C42 N3 C41 119.7(2) . .
C1 O1 Co1 122.17(17) . .
C1 O2 Co2 152.30(17) . .
C5 O3 C8 119.28(19) . .
C19 O4 C18 115.79(19) . .
C25 O5 Co2 141.80(18) . 2
C25 O6 Co1 132.41(17) . 2
C27 O7 C26 116.94(19) . .
C33 O8 Co2 167.89(19) . 2_656
C33 O9 Co1 121.2(2) . 2_656
C37 O11 Co2 117.45(16) . .

loop_
_geom_bond_atom_site_label_1
_geom_bond_atom_site_label_2
_geom_bond_distance
_geom_bond_site_symmetry_2
C1 O2 1.202(3) .
C1 O1 1.253(3) .
C1 C2 1.505(4) .
C2 C7 1.378(4) .
C2 C3 1.394(4) .
C3 C4 1.390(4) .
C3 H3 0.9300 .
C4 C5 1.379(4) .
C4 H4 0.9300 .
C5 O3 1.373(3) .
C5 C6 1.391(4) .
C6 C7 1.367(4) .
C6 H6 0.9300 .
C7 H7 0.9300 .
C8 O3 1.430(3) .
C8 C9 1.499(3) .
C8 H8A 0.9700 .
C8 H8B 0.9700 .
C9 C10 1.391(4) .
C9 C14 1.406(3) .
C10 C11 1.410(4) .
C10 C16 1.509(3) .
C11 C12 1.428(4) .
C11 C26 1.486(4) .
C12 C13 1.398(3) .
C12 C17 1.514(3) .
C13 C14 1.419(3) .
C13 C18 1.489(4) .
C14 C15 1.505(3) .
C15 H15A 0.9600 .
C15 H15B 0.9600 .
C15 H15C 0.9600 .
C16 H16B 0.9600 .
C16 H16C 0.9600 .
C16 H16A 0.9600 .
C17 H17A 0.9600 .
C17 H17B 0.9600 .
C17 H17C 0.9600 .
C18 O4 1.424(3) .
C18 H18A 0.9700 .
C18 H18B 0.9700 .
C19 O4 1.376(3) .
C19 C24 1.384(4) .
C19 C20 1.391(4) .
C20 C21 1.380(4) .
C20 H20 0.9300 .
C21 C22 1.389(4) .
C21 H21 0.9300 .
C22 C23 1.384(4) .
C22 C25 1.504(4) .
C23 C24 1.366(4) .
C23 H23 0.9300 .
C24 H24 0.9300 .
C25 O5 1.220(3) .
C25 O6 1.267(3) .
C26 O7 1.458(3) .
C26 H26A 0.9700 .
C26 H26B 0.9700 .
C27 O7 1.354(3) .
C27 C32 1.395(4) .
C27 C28 1.403(4) .
C28 C29 1.377(4) .
C28 H28 0.9300 .
C29 C30 1.386(4) .
C29 H29 0.9300 .
C30 C31 1.392(4) .
C30 C33 1.485(4) .
C31 C32 1.380(4) .
C31 H31 0.9300 .
C32 H32 0.9300 .
C33 O9 1.204(3) .
C33 O8 1.214(3) .
C34 O10 1.202(3) .
C34 N1 1.416(3) .
C34 H34 0.9300 .
C35 N1 1.439(3) .
C35 H35A 0.9600 .
C35 H35B 0.9600 .
C35 H35C 0.9600 .
C36 N1 1.486(3) .
C36 H36A 0.9600 .
C36 H36B 0.9600 .
C36 H36C 0.9600 .
C37 O11 1.254(3) .
C37 N2 1.455(4) .
C37 H37 0.9300 .
C38 N2 1.482(3) .
C38 H38A 0.9600 .
C38 H38B 0.9600 .
C38 H38C 0.9600 .
C39 N2 1.477(3) .
C39 H39A 0.9600 .
C39 H39B 0.9600 .
C39 H39C 0.9600 .
C40 O12 1.244(3) .
C40 N3 1.434(4) .
C40 H40 0.9300 .
C41 N3 1.495(3) .
C41 H41A 0.9600 .
C41 H41B 0.9600 .
C41 H41C 0.9600 .
C42 N3 1.481(4) .
C42 H42A 0.9600 .
C42 H42B 0.9600 .
C42 H42C 0.9600 .
Cl1 Co1 2.3461(7) .
Co1 O9 1.861(2) 2_646
Co1 O6 1.9543(19) 2_545
Co1 O1 1.9566(18) .
Co2 O2 1.9722(19) .
Co2 O2W 1.9938(19) .
Co2 O8 2.0128(18) 2_646
Co2 O5 2.0353(18) 2_545
Co2 O11 2.2667(19) .
Co2 O1W 2.2819(17) .
O5 Co2 2.0353(18) 2
O6 Co1 1.9543(19) 2
O8 Co2 2.0128(18) 2_656
O9 Co1 1.861(2) 2_656

loop_
_geom_torsion_atom_site_label_1
_geom_torsion_atom_site_label_2
_geom_torsion_atom_site_label_3
_geom_torsion_atom_site_label_4
_geom_torsion
_geom_torsion_site_symmetry_1
_geom_torsion_site_symmetry_4
O2 C1 C2 C7 -176.5(3) . .
O1 C1 C2 C7 1.2(4) . .
O2 C1 C2 C3 6.4(4) . .
O1 C1 C2 C3 -175.9(2) . .
C7 C2 C3 C4 0.3(4) . .
C1 C2 C3 C4 177.4(2) . .
C2 C3 C4 C5 -0.4(4) . .
C3 C4 C5 O3 -178.9(2) . .
C3 C4 C5 C6 1.2(4) . .
O3 C5 C6 C7 178.3(3) . .
C4 C5 C6 C7 -1.9(4) . .
C5 C6 C7 C2 1.8(4) . .
C3 C2 C7 C6 -1.0(4) . .
C1 C2 C7 C6 -178.0(3) . .
O3 C8 C9 C10 94.3(3) . .
O3 C8 C9 C14 -83.3(3) . .
C14 C9 C10 C11 -0.9(4) . .
C8 C9 C10 C11 -178.4(2) . .
C14 C9 C10 C16 177.4(2) . .
C8 C9 C10 C16 -0.1(4) . .
C9 C10 C11 C12 -4.7(4) . .
C16 C10 C11 C12 177.0(2) . .
C9 C10 C11 C26 174.1(2) . .
C16 C10 C11 C26 -4.3(4) . .
C10 C11 C12 C13 8.5(4) . .
C26 C11 C12 C13 -170.2(2) . .
C10 C11 C12 C17 -170.2(2) . .
C26 C11 C12 C17 11.0(4) . .
C11 C12 C13 C14 -6.8(4) . .
C17 C12 C13 C14 172.0(2) . .
C11 C12 C13 C18 169.2(2) . .
C17 C12 C13 C18 -12.0(3) . .
C10 C9 C14 C13 2.7(4) . .
C8 C9 C14 C13 -179.7(2) . .
C10 C9 C14 C15 -176.3(2) . .
C8 C9 C14 C15 1.3(4) . .
C12 C13 C14 C9 1.2(4) . .
C18 C13 C14 C9 -174.7(2) . .
C12 C13 C14 C15 -179.8(2) . .
C18 C13 C14 C15 4.3(4) . .
C12 C13 C18 O4 102.6(2) . .
C14 C13 C18 O4 -81.4(3) . .
O4 C19 C20 C21 -176.8(2) . .
C24 C19 C20 C21 1.0(4) . .
C19 C20 C21 C22 -0.7(4) . .
C20 C21 C22 C23 -0.6(4) . .
C20 C21 C22 C25 178.8(2) . .
C21 C22 C23 C24 1.8(4) . .
C25 C22 C23 C24 -177.7(2) . .
C22 C23 C24 C19 -1.5(4) . .
O4 C19 C24 C23 177.7(2) . .
C20 C19 C24 C23 0.1(4) . .
C23 C22 C25 O5 -178.3(2) . .
C21 C22 C25 O5 2.3(3) . .
C23 C22 C25 O6 3.8(3) . .
C21 C22 C25 O6 -175.7(2) . .
C10 C11 C26 O7 95.5(3) . .
C12 C11 C26 O7 -85.8(3) . .
O7 C27 C28 C29 176.8(2) . .
C32 C27 C28 C29 -0.9(4) . .
C27 C28 C29 C30 1.5(4) . .
C28 C29 C30 C31 -1.2(4) . .
C28 C29 C30 C33 -179.6(2) . .
C29 C30 C31 C32 0.1(4) . .
C33 C30 C31 C32 178.6(2) . .
C30 C31 C32 C27 0.5(4) . .
O7 C27 C32 C31 -177.6(2) . .
C28 C27 C32 C31 -0.2(4) . .
C29 C30 C33 O9 163.3(3) . .
C31 C30 C33 O9 -15.1(4) . .
C29 C30 C33 O8 -14.0(4) . .
C31 C30 C33 O8 167.6(2) . .
O10 C34 N1 C35 -176.8(3) . .
O10 C34 N1 C36 3.0(4) . .
O11 C37 N2 C39 -176.0(2) . .
O11 C37 N2 C38 11.8(4) . .
O12 C40 N3 C42 0.7(4) . .
O12 C40 N3 C41 -175.2(2) . .
O2 C1 O1 Co1 -2.6(4) . .
C2 C1 O1 Co1 179.74(17) . .
O9 Co1 O1 C1 -82.7(2) 2_646 .
O6 Co1 O1 C1 55.8(2) 2_545 .
Cl1 Co1 O1 C1 164.86(19) . .
O1 C1 O2 Co2 36.7(6) . .
C2 C1 O2 Co2 -145.8(3) . .
O2W Co2 O2 C1 -176.3(4) . .
O8 Co2 O2 C1 7.4(4) 2_646 .
O5 Co2 O2 C1 -88.7(4) 2_545 .
O11 Co2 O2 C1 82.0(4) . .
O1W Co2 O2 C1 5.9(6) . .
C4 C5 O3 C8 178.1(2) . .
C6 C5 O3 C8 -2.1(4) . .
C9 C8 O3 C5 174.5(2) . .
C24 C19 O4 C18 6.3(3) . .
C20 C19 O4 C18 -176.1(2) . .
C13 C18 O4 C19 -178.36(19) . .
O6 C25 O5 Co2 -7.8(5) . 2
C22 C25 O5 Co2 174.53(18) . 2
O5 C25 O6 Co1 4.2(4) . 2
C22 C25 O6 Co1 -178.10(15) . 2
C32 C27 O7 C26 -2.5(4) . .
C28 C27 O7 C26 180.0(2) . .
C11 C26 O7 C27 175.8(2) . .
O9 C33 O8 Co2 60.1(9) . 2_656
C30 C33 O8 Co2 -122.3(8) . 2_656
O8 C33 O9 Co1 -10.1(3) . 2_656
C30 C33 O9 Co1 172.5(2) . 2_656
N2 C37 O11 Co2 -173.05(16) . .
O2 Co2 O11 C37 53.43(18) . .
O2W Co2 O11 C37 -38.39(18) . .
O8 Co2 O11 C37 142.06(19) 2_646 .
O5 Co2 O11 C37 -170.3(3) 2_545 .
O1W Co2 O11 C37 -141.03(18) . .
